data_7110413
loop_
_publ_author_name
'Matthews, Craig J.'
'Xu, Zhiqiang'
'Mandal, Sanat K.'
'Thompson, Laurence K.'
'Biradha, Kumar'
'Poirier, Karen'
'Zaworotko, Michael J.'

_publ_section_title
;
 A novel pentamanganese(II) cluster produced by a controlled self assembly
 process; an exact match between the coordination algorithm of the metals
 and the ligand binding site arrangement
;
_journal_issue 4
_journal_name_full 'Chemical Communications'
_journal_page_first 347
_journal_paper_doi 10.1039/a808970a
_journal_year 1999
_chemical_formula_sum 'C75.5 H76 Cl4 Mn5 N30 O26.5'
_chemical_formula_weight 2248.17
_chemical_name_systematic
; 
 ? 
;
_space_group_IT_number 2
_symmetry_cell_setting triclinic
_symmetry_space_group_name_Hall '-P 1'
_symmetry_space_group_name_H-M 'P -1'
_atom_sites_solution_hydrogens geom
_atom_sites_solution_primary direct
_atom_sites_solution_secondary difmap
_audit_creation_method SHELXL
_cell_angle_alpha 85.3696(9)
_cell_angle_beta 74.1679(10)
_cell_angle_gamma 74.3330(9)
_cell_formula_units_Z 2
_cell_length_a 13.3249(7)
_cell_length_b 18.8617(9)
_cell_length_c 20.9513(10)
_cell_measurement_temperature 193(2)
_cell_volume 4877.6(4)
_computing_cell_refinement SAINT
_computing_data_collection SMART
_computing_data_reduction SAINT
_computing_molecular_graphics 'Siemens SHELXTL PC'
_computing_structure_refinement 'SHELXL-93 (Sheldrick, 1993)'
_computing_structure_solution 'SHELXS-86 (Sheldrick, 1990)'
_diffrn_ambient_temperature 193(2)
_diffrn_measurement_device 'CCD Area detector'
_diffrn_measurement_method SMART
_diffrn_radiation_monochromator graphite
_diffrn_radiation_source 'fine-focus sealed tube'
_diffrn_radiation_type MoK\a
_diffrn_radiation_wavelength 0.71073
_diffrn_reflns_av_R_equivalents 0.0000
_diffrn_reflns_av_sigmaI/netI 0.0658
_diffrn_reflns_limit_h_max 15
_diffrn_reflns_limit_h_min -15
_diffrn_reflns_limit_k_max 22
_diffrn_reflns_limit_k_min -22
_diffrn_reflns_limit_l_max 24
_diffrn_reflns_limit_l_min 0
_diffrn_reflns_number 12481
_diffrn_reflns_theta_max 23.00
_diffrn_reflns_theta_min 1.01
_exptl_absorpt_coefficient_mu 0.828
_exptl_absorpt_correction_type none
_exptl_crystal_colour Orange
_exptl_crystal_density_diffrn 1.531
_exptl_crystal_description Plates
_exptl_crystal_F_000 2294
_exptl_crystal_size_max 0.4
_exptl_crystal_size_mid 0.2
_exptl_crystal_size_min 0.1
_refine_diff_density_max 1.003
_refine_diff_density_min -0.468
_refine_diff_density_rms 0.075
_refine_ls_extinction_method none
_refine_ls_goodness_of_fit_all 1.021
_refine_ls_goodness_of_fit_obs 1.085
_refine_ls_matrix_type fullcycle
_refine_ls_number_parameters 1260
_refine_ls_number_reflns 11531
_refine_ls_number_restraints 12
_refine_ls_restrained_S_all 1.469
_refine_ls_restrained_S_obs 1.089
_refine_ls_R_factor_all 0.0987
_refine_ls_R_factor_obs 0.0637
_refine_ls_shift/esd_max 1.613
_refine_ls_shift/esd_mean 0.309
_refine_ls_structure_factor_coef Fsqd
_refine_ls_weighting_details 'w=1/[\s^2^(Fo^2^)+(0.0800P)^2^+8.7700P] where P=(Fo^2^+2Fc^2^)/3'
_refine_ls_weighting_scheme calc
_refine_ls_wR_factor_all 0.2247
_refine_ls_wR_factor_obs 0.1473
_reflns_number_observed 8580
_reflns_number_total 12481
_reflns_observed_criterion >2sigma(I)
_cod_data_source_file 808970asup1.cif
_cod_data_source_block CJM07
_cod_depositor_comments
;
The following automatic conversions were performed:

'_exptl_absorpt_correction_type' value 'None' changed to 'none'
according to /home/saulius/struct/CIF-dictionaries/cif_core.dic
dictionary named 'cif_core.dic' version 2.4.2 from 2011-04-26.

Automatic conversion script
Id: cif_fix_values 1891 2012-01-12 08:04:46Z andrius 

The following automatic conversions were performed:

'_refine_ls_weighting_scheme' value 'calc
w=1/[\s^2^(Fo^2^)+(0.0800P)^2^+8.7700P] where P=(Fo^2^+2Fc^2^)/3' was
changed to 'calc'. New tag '_refine_ls_weighting_details' was
created. The value of the new tag was set to
'w=1/[\s^2^(Fo^2^)+(0.0800P)^2^+8.7700P] where P=(Fo^2^+2Fc^2^)/3'.

Automatic conversion script
Id: cif_fix_values 3143 2015-03-26 13:38:13Z robertas 
;
_cod_original_sg_symbol_H-M P-1
_cod_database_code 7110413

loop_
_symmetry_equiv_pos_as_xyz
'x, y, z'
'-x, -y, -z'

loop_
_atom_site_aniso_label
_atom_site_aniso_U_11
_atom_site_aniso_U_22
_atom_site_aniso_U_33
_atom_site_aniso_U_23
_atom_site_aniso_U_13
_atom_site_aniso_U_12
Mn1 0.0258(5) 0.0315(5) 0.0278(5) 0.0006(4) -0.0056(4) -0.0092(4)
O11 0.027(2) 0.034(2) 0.028(2) 0.001(2) -0.005(2) -0.014(2)
N11 0.034(3) 0.041(3) 0.032(3) 0.001(3) -0.010(2) -0.005(3)
N12 0.053(4) 0.055(4) 0.034(3) 0.012(3) -0.004(3) -0.027(3)
N13 0.033(3) 0.028(3) 0.029(3) 0.002(2) -0.007(2) -0.009(2)
N14 0.037(3) 0.031(3) 0.029(3) 0.000(2) -0.007(2) -0.013(2)
N15 0.033(3) 0.031(3) 0.039(3) 0.000(2) -0.012(2) -0.009(2)
C11 0.041(4) 0.052(4) 0.045(4) 0.002(3) -0.016(3) -0.014(3)
C12 0.056(5) 0.076(5) 0.035(4) -0.011(4) -0.021(4) -0.005(4)
C13 0.044(4) 0.063(5) 0.031(4) -0.007(4) -0.010(3) 0.005(4)
C14 0.038(4) 0.058(4) 0.032(4) 0.002(3) -0.008(3) -0.002(3)
C15 0.026(3) 0.044(4) 0.025(4) 0.001(3) -0.003(3) 0.001(3)
C16 0.031(3) 0.032(3) 0.032(4) 0.001(3) -0.003(3) -0.001(3)
C17 0.018(3) 0.026(3) 0.030(4) 0.001(3) -0.004(3) -0.006(3)
C18 0.020(3) 0.024(3) 0.027(3) 0.001(3) 0.000(2) -0.004(2)
C19 0.027(3) 0.036(4) 0.045(4) -0.001(3) -0.007(3) -0.016(3)
C110 0.030(4) 0.042(4) 0.055(5) -0.003(3) -0.009(3) -0.016(3)
C111 0.040(4) 0.045(4) 0.049(5) -0.012(3) -0.018(3) -0.019(3)
C112 0.043(4) 0.043(4) 0.039(4) -0.001(3) -0.014(3) -0.018(3)
Mn2 0.0269(5) 0.0264(5) 0.0270(5) 0.0008(4) -0.0018(4) -0.0085(4)
O21 0.025(2) 0.029(2) 0.037(2) -0.003(2) -0.006(2) -0.009(2)
N21 0.029(3) 0.050(4) 0.038(3) 0.004(3) -0.008(2) -0.011(3)
N22 0.041(3) 0.029(3) 0.076(4) -0.009(3) -0.004(3) -0.004(3)
N23 0.021(3) 0.034(3) 0.037(3) -0.002(2) -0.005(2) -0.005(2)
N24 0.026(3) 0.032(3) 0.032(3) -0.004(2) -0.009(2) -0.009(2)
N25 0.023(3) 0.033(3) 0.039(3) 0.002(2) -0.004(2) -0.007(2)
C21 0.032(4) 0.057(5) 0.049(4) -0.003(4) -0.003(3) -0.012(4)
C22 0.027(4) 0.072(6) 0.063(5) -0.007(4) -0.005(3) -0.010(4)
C23 0.030(4) 0.059(5) 0.074(6) -0.014(4) -0.014(4) 0.009(4)
C24 0.036(4) 0.038(4) 0.059(5) -0.007(3) -0.005(3) 0.002(3)
C25 0.032(4) 0.044(4) 0.025(3) -0.006(3) -0.007(3) -0.005(3)
C26 0.034(4) 0.027(4) 0.035(4) -0.006(3) -0.001(3) -0.002(3)
C27 0.026(3) 0.024(3) 0.025(3) 0.000(3) -0.002(3) -0.009(3)
C28 0.025(3) 0.026(3) 0.026(3) 0.002(3) -0.006(3) -0.007(3)
C29 0.031(4) 0.035(4) 0.039(4) -0.002(3) -0.010(3) -0.010(3)
C210 0.046(4) 0.043(4) 0.052(4) 0.013(3) -0.020(3) -0.024(4)
C211 0.026(4) 0.048(5) 0.069(5) 0.015(4) -0.016(3) -0.010(3)
C212 0.030(4) 0.035(4) 0.052(4) 0.007(3) -0.011(3) -0.006(3)
Mn3 0.0276(5) 0.0281(5) 0.0283(5) 0.0003(4) -0.0037(4) -0.0070(4)
O31 0.031(2) 0.028(2) 0.028(2) 0.003(2) 0.000(2) -0.004(2)
N31 0.047(3) 0.035(3) 0.030(3) 0.001(3) -0.007(3) -0.007(3)
N32 0.061(4) 0.064(4) 0.030(3) -0.004(3) 0.011(3) -0.004(3)
N33 0.033(3) 0.027(3) 0.033(3) 0.001(2) 0.001(2) -0.006(2)
N34 0.033(3) 0.033(3) 0.038(4) -0.006(3) 0.001(3) -0.005(2)
N35 0.024(3) 0.030(3) 0.039(3) 0.000(2) -0.005(2) -0.008(2)
C31 0.067(5) 0.050(5) 0.047(5) 0.010(4) -0.011(4) -0.006(4)
C32 0.105(8) 0.066(6) 0.049(6) 0.015(5) -0.024(5) -0.006(5)
C33 0.103(8) 0.093(8) 0.049(6) 0.030(6) -0.001(6) 0.002(7)
C34 0.089(7) 0.074(6) 0.034(5) 0.010(4) 0.001(4) 0.003(5)
C35 0.051(4) 0.046(4) 0.030(4) 0.003(3) -0.002(3) -0.017(4)
C36 0.045(4) 0.041(4) 0.026(4) -0.006(3) -0.002(3) -0.017(3)
C37 0.025(3) 0.030(3) 0.026(4) -0.006(3) 0.002(3) -0.005(3)
C38 0.023(3) 0.031(3) 0.033(4) -0.001(3) -0.002(3) -0.012(3)
C39 0.031(4) 0.040(4) 0.039(4) -0.012(3) -0.002(3) -0.006(3)
C310 0.031(4) 0.033(4) 0.063(5) -0.011(4) -0.015(3) 0.002(3)
C311 0.035(4) 0.030(4) 0.068(5) 0.005(3) -0.023(4) -0.002(3)
C312 0.035(4) 0.030(4) 0.047(4) 0.008(3) -0.012(3) -0.010(3)
Mn4 0.0296(5) 0.0308(5) 0.0258(5) -0.0002(4) -0.0021(4) -0.0103(4)
O41 0.030(2) 0.031(2) 0.025(2) 0.005(2) -0.001(2) -0.013(2)
N41 0.044(3) 0.042(3) 0.030(3) -0.001(3) -0.007(3) -0.018(3)
N42 0.043(3) 0.060(4) 0.040(3) 0.007(3) -0.004(3) -0.032(3)
N43 0.032(3) 0.031(3) 0.030(3) -0.004(2) -0.003(2) -0.012(2)
N44 0.033(3) 0.036(3) 0.024(3) 0.003(2) -0.002(2) -0.012(2)
N45 0.029(3) 0.031(3) 0.028(3) -0.004(2) -0.004(2) -0.006(2)
C41 0.047(4) 0.048(4) 0.062(5) -0.009(4) -0.018(4) -0.019(4)
C42 0.078(6) 0.078(6) 0.050(5) -0.016(4) -0.016(4) -0.042(5)
C43 0.064(5) 0.057(5) 0.038(4) -0.001(4) -0.011(4) -0.030(4)
C44 0.041(4) 0.039(4) 0.046(4) 0.003(3) -0.013(3) -0.013(3)
C45 0.031(3) 0.025(3) 0.042(4) 0.000(3) -0.006(3) -0.011(3)
C46 0.025(3) 0.027(3) 0.038(4) 0.003(3) -0.003(3) -0.006(3)
C47 0.023(3) 0.024(3) 0.029(4) 0.001(3) -0.001(3) -0.005(3)
C48 0.024(3) 0.028(3) 0.024(3) 0.006(3) -0.002(3) -0.007(3)
C49 0.026(3) 0.040(4) 0.037(4) 0.005(3) 0.000(3) -0.007(3)
C410 0.045(4) 0.042(4) 0.026(4) 0.004(3) -0.006(3) -0.011(3)
C411 0.049(4) 0.053(4) 0.032(4) -0.002(3) -0.020(3) -0.009(4)
C412 0.043(4) 0.049(4) 0.037(4) -0.001(3) -0.012(3) -0.020(3)
Mn5 0.0303(5) 0.0295(5) 0.0294(5) 0.0039(4) -0.0064(4) -0.0126(4)
O51 0.026(2) 0.024(2) 0.040(2) -0.002(2) -0.005(2) -0.006(2)
N51 0.031(3) 0.032(3) 0.039(3) 0.003(2) -0.009(2) -0.005(2)
N52 0.037(3) 0.042(3) 0.052(4) -0.010(3) -0.013(3) -0.013(3)
N53 0.024(3) 0.033(3) 0.031(3) 0.000(2) -0.005(2) -0.009(2)
N54 0.027(3) 0.024(3) 0.036(3) 0.000(2) -0.005(2) -0.004(2)
N55 0.033(3) 0.031(3) 0.035(3) 0.008(2) -0.007(2) -0.008(2)
C51 0.034(4) 0.044(4) 0.053(5) -0.003(3) -0.010(3) -0.001(3)
C52 0.022(4) 0.068(5) 0.055(5) 0.005(4) -0.002(3) -0.010(4)
C53 0.033(4) 0.069(6) 0.047(4) 0.003(4) -0.009(3) -0.022(4)
C54 0.047(4) 0.053(4) 0.033(4) 0.002(3) -0.013(3) -0.023(4)
C55 0.032(4) 0.039(4) 0.025(3) 0.002(3) -0.010(3) -0.014(3)
C56 0.034(4) 0.026(3) 0.031(3) 0.004(3) -0.010(3) -0.012(3)
C57 0.029(3) 0.027(3) 0.020(3) 0.002(3) -0.004(2) -0.006(3)
C58 0.031(3) 0.025(3) 0.027(3) 0.006(3) -0.008(3) -0.009(3)
C59 0.036(4) 0.028(4) 0.046(4) 0.003(3) -0.014(3) -0.004(3)
C510 0.036(4) 0.041(4) 0.052(4) -0.002(3) -0.011(3) 0.002(3)
C511 0.026(4) 0.040(4) 0.061(5) 0.003(3) -0.007(3) 0.001(3)
C512 0.031(4) 0.051(4) 0.049(4) 0.007(3) -0.018(3) -0.014(3)
O61 0.038(2) 0.033(2) 0.021(2) 0.001(2) -0.006(2) -0.010(2)
N61 0.037(3) 0.036(3) 0.043(4) -0.002(3) -0.010(3) -0.008(3)
N62 0.055(4) 0.065(4) 0.041(4) -0.013(3) 0.005(3) 0.003(3)
N63 0.041(3) 0.031(3) 0.029(3) -0.001(2) 0.002(2) -0.013(3)
N64 0.044(3) 0.040(3) 0.027(3) -0.002(3) 0.002(2) -0.014(3)
N65 0.055(4) 0.038(3) 0.034(3) 0.005(3) -0.017(3) -0.017(3)
C61 0.047(4) 0.044(4) 0.050(5) 0.002(4) -0.010(4) -0.005(4)
C62 0.059(5) 0.040(4) 0.070(6) 0.009(4) -0.024(5) -0.002(4)
C63 0.050(5) 0.037(4) 0.089(7) -0.008(5) -0.012(5) 0.002(4)
C64 0.050(5) 0.039(4) 0.062(5) -0.012(4) -0.008(4) -0.009(4)
C65 0.023(3) 0.029(3) 0.050(4) -0.013(3) -0.001(3) -0.005(3)
C66 0.035(4) 0.031(4) 0.043(4) -0.010(3) 0.003(3) -0.014(3)
C67 0.032(4) 0.043(4) 0.024(4) 0.000(3) -0.003(3) -0.016(3)
C68 0.046(4) 0.042(4) 0.030(4) 0.001(3) -0.006(3) -0.025(4)
C69 0.079(6) 0.048(4) 0.035(4) 0.005(4) -0.006(4) -0.024(4)
C610 0.112(8) 0.067(6) 0.033(4) 0.009(4) -0.019(5) -0.041(6)
C611 0.102(7) 0.070(6) 0.047(5) 0.030(5) -0.039(5) -0.034(6)
C612 0.069(5) 0.059(5) 0.049(5) 0.021(4) -0.028(4) -0.023(4)
Cl1A 0.0538(11) 0.0390(10) 0.0713(13) -0.0088(9) -0.0301(10) -0.0131(8)
O1A 0.067(4) 0.083(4) 0.114(5) -0.050(4) -0.046(4) 0.018(3)
O2A 0.096(4) 0.052(3) 0.084(4) 0.008(3) -0.034(4) -0.028(3)
O3A 0.061(4) 0.068(4) 0.121(5) -0.005(4) -0.039(4) -0.028(3)
O4A 0.099(5) 0.074(4) 0.066(4) 0.001(3) -0.045(3) -0.028(3)
Cl1B 0.0384(9) 0.0585(11) 0.0368(9) 0.0135(8) -0.0093(8) -0.0270(8)
O1B 0.057(3) 0.087(4) 0.079(4) 0.005(3) -0.032(3) -0.034(3)
O2B 0.064(3) 0.067(4) 0.050(3) -0.003(3) -0.010(3) -0.017(3)
O3B 0.051(3) 0.077(4) 0.059(3) 0.026(3) -0.024(3) -0.016(3)
O4B 0.067(4) 0.077(4) 0.052(3) 0.019(3) 0.006(3) -0.043(3)
Cl1D 0.0530(12) 0.0470(12) 0.0737(14) 0.0082(10) 0.0028(10) -0.0107(9)
O1D 0.238(12) 0.095(6) 0.188(10) -0.066(7) 0.149(10) -0.103(7)
O2D 0.085(5) 0.117(5) 0.073(4) -0.004(4) 0.029(4) -0.034(4)
O3D 0.136(7) 0.074(5) 0.175(9) 0.034(6) -0.024(6) -0.011(5)
O4D 0.087(6) 0.320(17) 0.120(7) 0.078(9) -0.030(5) -0.083(8)
Cl1C 0.068(2) 0.148(3) 0.0523(14) -0.022(2) -0.0005(12) 0.026(2)
C1F 0.113(13) 0.242(23) 0.137(15) 0.006(15) -0.009(11) -0.062(15)
O1F 0.443(38) 0.437(37) 0.167(16) 0.050(18) -0.013(18) 0.285(35)
O1G 0.129(8) 0.130(8) 0.182(11) -0.020(8) -0.038(7) -0.016(7)
C1G 0.119(12) 0.147(15) 0.218(20) -0.040(14) -0.063(12) -0.029(11)
O1K 0.064(4) 0.048(3) 0.101(5) -0.011(3) -0.013(3) 0.003(3)

loop_
_atom_site_label
_atom_site_type_symbol
_atom_site_fract_x
_atom_site_fract_y
_atom_site_fract_z
_atom_site_U_iso_or_equiv
_atom_site_thermal_displace_type
_atom_site_occupancy
_atom_site_calc_flag
_atom_site_refinement_flags
Mn1 Mn 1.24212(7) 0.29789(5) -0.12849(4) 0.0283(2) Uani 1 d .
O11 O 1.2029(3) 0.2489(2) -0.2079(2) 0.0289(9) Uani 1 d .
N11 N 1.2529(4) 0.2720(3) -0.0188(3) 0.0360(13) Uani 1 d .
N12 N 1.0758(5) 0.1515(3) 0.0044(3) 0.0469(15) Uani 1 d .
H12B H 1.0462(5) 0.1325(3) -0.0193(3) 0.056 Uiso 1 calc R
H12C H 1.0681(5) 0.1398(3) 0.0456(3) 0.056 Uiso 1 calc R
N13 N 1.1500(4) 0.2205(3) -0.0845(2) 0.0302(12) Uani 1 d .
N14 N 1.1000(4) 0.1920(3) -0.1228(3) 0.0319(12) Uani 1 d .
N15 N 1.1102(4) 0.2102(3) -0.2945(3) 0.0338(12) Uani 1 d .
C11 C 1.3044(6) 0.3032(4) 0.0132(4) 0.045(2) Uani 1 d .
H11A H 1.3532(6) 0.3288(4) -0.0112(4) 0.054 Uiso 1 calc R
C12 C 1.2871(7) 0.2985(5) 0.0814(4) 0.056(2) Uani 1 d .
H12A H 1.3242(7) 0.3203(5) 0.1025(4) 0.067 Uiso 1 calc R
C13 C 1.2147(6) 0.2614(4) 0.1175(4) 0.050(2) Uani 1 d .
H13A H 1.2000(6) 0.2593(4) 0.1635(4) 0.059 Uiso 1 calc R
C14 C 1.1643(6) 0.2275(4) 0.0853(3) 0.045(2) Uani 1 d .
H14A H 1.1167(6) 0.2008(4) 0.1091(3) 0.054 Uiso 1 calc R
C15 C 1.1847(5) 0.2334(4) 0.0170(3) 0.035(2) Uani 1 d .
C16 C 1.1337(5) 0.1993(3) -0.0231(3) 0.0343(15) Uani 1 d .
C17 C 1.1319(4) 0.2104(3) -0.1842(3) 0.0252(13) Uani 1 d .
C18 C 1.0838(4) 0.1862(3) -0.2317(3) 0.0254(13) Uani 1 d .
C19 C 1.0173(5) 0.1380(3) -0.2126(3) 0.0348(15) Uani 1 d .
H19A H 0.9999(5) 0.1217(3) -0.1689(3) 0.042 Uiso 1 calc R
C110 C 0.9782(5) 0.1155(4) -0.2590(4) 0.041(2) Uani 1 d .
H11B H 0.9338(5) 0.0835(4) -0.2471(4) 0.050 Uiso 1 calc R
C111 C 1.0046(5) 0.1401(4) -0.3235(4) 0.041(2) Uani 1 d .
H11C H 0.9786(5) 0.1251(4) -0.3557(4) 0.049 Uiso 1 calc R
C112 C 1.0708(5) 0.1879(4) -0.3395(4) 0.040(2) Uani 1 d .
H11D H 1.0885(5) 0.2050(4) -0.3830(4) 0.048 Uiso 1 calc R
Mn2 Mn 1.54229(7) 0.17945(5) -0.19580(4) 0.0276(2) Uani 1 d .
O21 O 1.4193(3) 0.2810(2) -0.1669(2) 0.0302(9) Uani 1 d .
N21 N 1.0809(4) 0.3940(3) -0.1036(3) 0.0393(13) Uani 1 d .
N22 N 1.2332(5) 0.5293(3) -0.1143(3) 0.051(2) Uani 1 d .
H22B H 1.2998(5) 0.5301(3) -0.1232(3) 0.062 Uiso 1 calc R
H22C H 1.1829(5) 0.5694(3) -0.1044(3) 0.062 Uiso 1 calc R
N23 N 1.2789(4) 0.4027(3) -0.1306(3) 0.0317(12) Uani 1 d .
N24 N 1.3862(4) 0.4039(3) -0.1412(2) 0.0291(11) Uani 1 d .
N25 N 1.6301(4) 0.2608(3) -0.1798(3) 0.0328(12) Uani 1 d .
C21 C 0.9796(5) 0.3860(4) -0.0887(4) 0.047(2) Uani 1 d .
H21A H 0.9696(5) 0.3393(4) -0.0903(4) 0.057 Uiso 1 calc R
C22 C 0.8912(6) 0.4444(5) -0.0715(4) 0.056(2) Uani 1 d .
H22A H 0.8222(6) 0.4371(5) -0.0610(4) 0.067 Uiso 1 calc R
C23 C 0.9041(6) 0.5131(5) -0.0697(4) 0.057(2) Uani 1 d .
H23A H 0.8442(6) 0.5531(5) -0.0585(4) 0.069 Uiso 1 calc R
C24 C 1.0060(6) 0.5230(4) -0.0846(4) 0.048(2) Uani 1 d .
H24A H 1.0163(6) 0.5697(4) -0.0838(4) 0.057 Uiso 1 calc R
C25 C 1.0929(5) 0.4626(4) -0.1008(3) 0.0347(15) Uani 1 d .
C26 C 1.2077(5) 0.4656(3) -0.1161(3) 0.0345(15) Uani 1 d .
C27 C 1.4504(5) 0.3390(3) -0.1586(3) 0.0257(13) Uani 1 d .
C28 C 1.5671(5) 0.3302(3) -0.1682(3) 0.0258(13) Uani 1 d .
C29 C 1.6112(5) 0.3887(4) -0.1661(3) 0.0344(15) Uani 1 d .
H29A H 1.5669(5) 0.4362(4) -0.1577(3) 0.041 Uiso 1 calc R
C210 C 1.7210(6) 0.3755(4) -0.1765(4) 0.044(2) Uani 1 d .
H21B H 1.7520(6) 0.4140(4) -0.1759(4) 0.053 Uiso 1 calc R
C211 C 1.7849(5) 0.3041(4) -0.1877(4) 0.048(2) Uani 1 d .
H21C H 1.8593(5) 0.2937(4) -0.1944(4) 0.058 Uiso 1 calc R
C212 C 1.7362(5) 0.2491(4) -0.1888(3) 0.040(2) Uani 1 d .
H21D H 1.7793(5) 0.2012(4) -0.1962(3) 0.047 Uiso 1 calc R
Mn3 Mn 1.53191(7) 0.30053(5) -0.35567(4) 0.0288(2) Uani 1 d .
O31 O 1.5830(3) 0.1990(2) -0.3014(2) 0.0315(10) Uani 1 d .
N31 N 1.5303(5) 0.3427(3) -0.4637(3) 0.0388(13) Uani 1 d .
N32 N 1.7645(5) 0.1921(4) -0.5291(3) 0.059(2) Uani 1 d .
H32B H 1.7999(5) 0.1518(4) -0.5146(3) 0.071 Uiso 1 calc R
H32C H 1.7855(5) 0.2052(4) -0.5698(3) 0.071 Uiso 1 calc R
N33 N 1.6390(4) 0.2183(3) -0.4259(3) 0.0331(12) Uani 1 d .
N34 N 1.6989(4) 0.1545(3) -0.4019(3) 0.0369(13) Uani 1 d .
N35 N 1.6845(4) 0.0844(3) -0.2381(3) 0.0315(12) Uani 1 d .
C31 C 1.4676(7) 0.4035(5) -0.4818(4) 0.058(2) Uani 1 d .
H31A H 1.4102(7) 0.4303(5) -0.4495(4) 0.070 Uiso 1 calc R
C32 C 1.4829(9) 0.4290(5) -0.5460(5) 0.077(3) Uani 1 d .
H32A H 1.4380(9) 0.4729(5) -0.5564(5) 0.092 Uiso 1 calc R
C33 C 1.5636(9) 0.3898(6) -0.5938(5) 0.093(3) Uani 1 d .
H33A H 1.5746(9) 0.4062(6) -0.6376(5) 0.112 Uiso 1 calc R
C34 C 1.6293(8) 0.3259(5) -0.5778(4) 0.075(3) Uani 1 d .
H34A H 1.6853(8) 0.2983(5) -0.6104(4) 0.089 Uiso 1 calc R
C35 C 1.6112(6) 0.3026(4) -0.5119(3) 0.043(2) Uani 1 d .
C36 C 1.6758(5) 0.2346(4) -0.4881(3) 0.037(2) Uani 1 d .
C37 C 1.6632(5) 0.1507(3) -0.3385(3) 0.0285(14) Uani 1 d .
C38 C 1.7184(5) 0.0846(3) -0.3050(3) 0.0293(14) Uani 1 d .
C39 C 1.7990(5) 0.0274(4) -0.3390(3) 0.038(2) Uani 1 d .
H39A H 1.8227(5) 0.0292(4) -0.3850(3) 0.046 Uiso 1 calc R
C310 C 1.8441(5) -0.0324(4) -0.3042(4) 0.043(2) Uani 1 d .
H31B H 1.8981(5) -0.0715(4) -0.3265(4) 0.052 Uiso 1 calc R
C311 C 1.8086(5) -0.0338(4) -0.2360(4) 0.044(2) Uani 1 d .
H31C H 1.8367(5) -0.0739(4) -0.2116(4) 0.053 Uiso 1 calc R
C312 C 1.7299(5) 0.0263(3) -0.2048(4) 0.038(2) Uani 1 d .
H31D H 1.7075(5) 0.0264(3) -0.1587(4) 0.046 Uiso 1 calc R
Mn4 Mn 1.40007(7) 0.06991(5) -0.27862(4) 0.0293(2) Uani 1 d .
O41 O 1.4300(3) 0.1158(2) -0.1941(2) 0.0292(9) Uani 1 d .
N41 N 1.2721(4) 0.0187(3) -0.3028(3) 0.0376(13) Uani 1 d .
N42 N 1.1761(5) -0.0259(3) -0.1297(3) 0.0454(14) Uani 1 d .
H42B H 1.1878(5) -0.0194(3) -0.0925(3) 0.054 Uiso 1 calc R
H42C H 1.1286(5) -0.0486(3) -0.1308(3) 0.054 Uiso 1 calc R
N43 N 1.3041(4) 0.0340(3) -0.1886(2) 0.0311(12) Uani 1 d .
N44 N 1.3244(4) 0.0448(3) -0.1281(2) 0.0319(12) Uani 1 d .
N45 N 1.5064(4) 0.1328(3) -0.0918(2) 0.0304(12) Uani 1 d .
C41 C 1.1403(6) -0.0643(4) -0.3212(4) 0.050(2) Uani 1 d .
H41A H 1.0979(6) -0.0936(4) -0.3276(4) 0.060 Uiso 1 calc R
C42 C 1.1948(7) -0.0291(5) -0.3744(4) 0.064(2) Uani 1 d .
H42A H 1.1873(7) -0.0322(5) -0.4169(4) 0.076 Uiso 1 calc R
C43 C 1.2606(6) 0.0107(4) -0.3624(4) 0.051(2) Uani 1 d .
H43A H 1.2991(6) 0.0333(4) -0.3983(4) 0.061 Uiso 1 calc R
C44 C 1.1494(5) -0.0556(4) -0.2588(4) 0.042(2) Uani 1 d .
H44A H 1.1114(5) -0.0775(4) -0.2222(4) 0.050 Uiso 1 calc R
C45 C 1.2162(5) -0.0135(3) -0.2511(3) 0.0327(15) Uani 1 d .
C46 C 1.2308(5) -0.0010(3) -0.1852(3) 0.0313(15) Uani 1 d .
C47 C 1.3907(5) 0.0860(3) -0.1373(3) 0.0268(14) Uani 1 d .
C48 C 1.4257(5) 0.0985(3) -0.0794(3) 0.0263(13) Uani 1 d .
C49 C 1.3809(5) 0.0767(4) -0.0149(3) 0.037(2) Uani 1 d .
H49A H 1.3252(5) 0.0536(4) -0.0067(3) 0.044 Uiso 1 calc R
C410 C 1.4193(6) 0.0894(4) 0.0360(3) 0.039(2) Uani 1 d .
H41B H 1.3890(6) 0.0761(4) 0.0792(3) 0.047 Uiso 1 calc R
C411 C 1.5033(6) 0.1221(4) 0.0225(3) 0.044(2) Uani 1 d .
H41C H 1.5326(6) 0.1295(4) 0.0562(3) 0.052 Uiso 1 calc R
C412 C 1.5435(6) 0.1439(4) -0.0419(3) 0.041(2) Uani 1 d .
H41D H 1.5990(6) 0.1673(4) -0.0505(3) 0.049 Uiso 1 calc R
Mn5 Mn 1.24162(7) 0.26931(5) -0.31372(4) 0.0293(2) Uani 1 d .
O51 O 1.3560(3) 0.3326(2) -0.3178(2) 0.0309(9) Uani 1 d .
N51 N 1.6877(4) 0.3407(3) -0.3542(3) 0.0347(12) Uani 1 d .
N52 N 1.5176(5) 0.5121(3) -0.2799(3) 0.0425(14) Uani 1 d .
H52B H 1.4499(5) 0.5327(3) -0.2650(3) 0.051 Uiso 1 calc R
H52C H 1.5647(5) 0.5335(3) -0.2755(3) 0.051 Uiso 1 calc R
N53 N 1.4842(4) 0.4108(3) -0.3184(2) 0.0292(11) Uani 1 d .
N54 N 1.3734(4) 0.4473(3) -0.2978(2) 0.0302(12) Uani 1 d .
N55 N 1.1417(4) 0.3855(3) -0.2940(3) 0.0339(12) Uani 1 d .
C51 C 1.7913(5) 0.3058(4) -0.3810(4) 0.046(2) Uani 1 d .
H51A H 1.8084(5) 0.2561(4) -0.3910(4) 0.055 Uiso 1 calc R
C52 C 1.8735(5) 0.3409(5) -0.3943(4) 0.050(2) Uani 1 d .
H52A H 1.9442(5) 0.3154(5) -0.4140(4) 0.060 Uiso 1 calc R
C53 C 1.8506(6) 0.4125(5) -0.3785(4) 0.048(2) Uani 1 d .
H53A H 1.9054(6) 0.4365(5) -0.3871(4) 0.058 Uiso 1 calc R
C54 C 1.7439(6) 0.4503(4) -0.3490(3) 0.042(2) Uani 1 d .
H54A H 1.7260(6) 0.4995(4) -0.3373(3) 0.050 Uiso 1 calc R
C55 C 1.6656(5) 0.4115(3) -0.3380(3) 0.0305(14) Uani 1 d .
C56 C 1.5494(5) 0.4472(3) -0.3096(3) 0.0293(14) Uani 1 d .
C57 C 1.3165(5) 0.4020(3) -0.3016(3) 0.0263(13) Uani 1 d .
C58 C 1.1974(5) 0.4333(3) -0.2867(3) 0.0277(14) Uani 1 d .
C59 C 1.1455(5) 0.5052(3) -0.2668(3) 0.037(2) Uani 1 d .
H59A H 1.1850(5) 0.5374(3) -0.2620(3) 0.045 Uiso 1 calc R
C510 C 1.0350(6) 0.5283(4) -0.2542(4) 0.046(2) Uani 1 d .
H51B H 0.9992(6) 0.5767(4) -0.2416(4) 0.055 Uiso 1 calc R
C511 C 0.9775(5) 0.4800(4) -0.2603(4) 0.045(2) Uani 1 d .
H51C H 0.9026(5) 0.4948(4) -0.2515(4) 0.054 Uiso 1 calc R
C512 C 1.0331(5) 0.4097(4) -0.2796(3) 0.042(2) Uani 1 d .
H51D H 0.9940(5) 0.3768(4) -0.2830(3) 0.050 Uiso 1 calc R
O61 O 1.3629(3) 0.1682(2) -0.3408(2) 0.0311(9) Uani 1 d .
N61 N 1.5365(4) -0.0405(3) -0.2790(3) 0.0390(13) Uani 1 d .
N62 N 1.6525(5) -0.0192(4) -0.4544(3) 0.060(2) Uani 1 d .
H62B H 1.6415(5) 0.0123(4) -0.4854(3) 0.073 Uiso 1 calc R
H62C H 1.7056(5) -0.0579(4) -0.4627(3) 0.073 Uiso 1 calc R
N63 N 1.5057(4) 0.0490(3) -0.3768(3) 0.0352(13) Uani 1 d .
N64 N 1.4849(4) 0.0979(3) -0.4284(3) 0.0387(13) Uani 1 d .
N65 N 1.2821(5) 0.2665(3) -0.4254(3) 0.0404(14) Uani 1 d .
C61 C 1.5441(6) -0.0862(4) -0.2273(4) 0.049(2) Uani 1 d .
H61A H 1.4967(6) -0.0719(4) -0.1861(4) 0.059 Uiso 1 calc R
C62 C 1.6192(7) -0.1537(4) -0.2325(5) 0.058(2) Uani 1 d .
H62A H 1.6234(7) -0.1839(4) -0.1955(5) 0.069 Uiso 1 calc R
C63 C 1.6875(7) -0.1751(4) -0.2935(5) 0.062(2) Uani 1 d .
H63A H 1.7382(7) -0.2206(4) -0.2986(5) 0.075 Uiso 1 calc R
C64 C 1.6804(6) -0.1285(4) -0.3478(4) 0.052(2) Uani 1 d .
H64A H 1.7266(6) -0.1420(4) -0.3895(4) 0.062 Uiso 1 calc R
C65 C 1.6033(5) -0.0615(3) -0.3387(3) 0.035(2) Uani 1 d .
C66 C 1.5868(5) -0.0077(4) -0.3928(3) 0.037(2) Uani 1 d .
C67 C 1.4094(5) 0.1560(4) -0.4043(3) 0.0330(15) Uani 1 d .
C68 C 1.3689(6) 0.2116(4) -0.4522(3) 0.037(2) Uani 1 d .
C69 C 1.4156(7) 0.2078(4) -0.5201(4) 0.055(2) Uani 1 d .
H69A H 1.4757(7) 0.1697(4) -0.5378(4) 0.066 Uiso 1 calc R
C610 C 1.3727(9) 0.2603(5) -0.5606(4) 0.067(3) Uani 1 d .
H61B H 1.4038(9) 0.2587(5) -0.6061(4) 0.081 Uiso 1 calc R
C611 C 1.2821(9) 0.3165(5) -0.5334(4) 0.069(2) Uani 1 d .
H61C H 1.2510(9) 0.3526(5) -0.5603(4) 0.082 Uiso 1 calc R
C612 C 1.2400(7) 0.3172(5) -0.4661(4) 0.056(2) Uani 1 d .
H61D H 1.1794(7) 0.3546(5) -0.4478(4) 0.068 Uiso 1 calc R
Cl1A Cl 0.6787(2) 0.62531(10) -0.23550(10) 0.0512(5) Uani 1 d .
O1A O 0.5946(5) 0.6754(4) -0.1905(4) 0.088(2) Uani 1 d .
O2A O 0.6850(5) 0.5520(3) -0.2121(3) 0.074(2) Uani 1 d .
O3A O 0.7775(5) 0.6418(3) -0.2398(4) 0.078(2) Uani 1 d .
O4A O 0.6544(5) 0.6315(3) -0.2989(3) 0.074(2) Uani 1 d .
Cl1B Cl 2.13014(13) 0.95761(10) -0.93302(8) 0.0425(4) Uani 1 d .
O1B O 2.0581(4) 0.9286(3) -0.9559(3) 0.068(2) Uani 1 d .
O2B O 2.0692(4) 1.0214(3) -0.8938(3) 0.0614(14) Uani 1 d .
O3B O 2.1841(4) 0.9041(3) -0.8936(3) 0.0621(14) Uani 1 d .
O4B O 2.2067(5) 0.9774(3) -0.9884(3) 0.066(2) Uani 1 d .
Cl1D Cl 1.0544(2) 0.75096(11) -0.25799(11) 0.0629(6) Uani 1 d D
O1D O 1.0291(11) 0.8088(5) -0.2178(6) 0.200(8) Uani 1 d D
O2D O 1.1289(6) 0.7615(4) -0.3177(3) 0.100(2) Uani 1 d D
O3D O 1.0895(8) 0.6873(4) -0.2259(6) 0.137(3) Uani 1 d D
O4D O 0.9576(8) 0.7424(9) -0.2680(5) 0.173(6) Uani 1 d D
Cl1C Cl -0.0468(2) 0.8510(2) 0.51570(12) 0.1021(11) Uani 1 d D
O1C O -0.1428(11) 0.8730(9) 0.4961(7) 0.097(6) Uiso 0.52(2) d PD
O2C O -0.0527(13) 0.8283(10) 0.5805(6) 0.098(6) Uiso 0.52(2) d PD
O3C O 0.0327(10) 0.8085(9) 0.4699(6) 0.083(5) Uiso 0.52(2) d PD
O4C O -0.0115(25) 0.9122(13) 0.5080(16) 0.192(13) Uiso 0.52(2) d PD
O1CA O -0.1176(14) 0.9177(9) 0.5121(9) 0.107(7) Uiso 0.48(2) d PD
O2CA O -0.0203(17) 0.8658(13) 0.5725(9) 0.124(7) Uiso 0.48(2) d PD
O3CA O 0.0466(9) 0.8539(8) 0.4637(6) 0.068(5) Uiso 0.48(2) d PD
O4CA O -0.1061(26) 0.7993(17) 0.5094(18) 0.194(13) Uiso 0.48(2) d PD
C1E O 1.1506 0.7440 0.0202 0.138 Uiso 0.50 d P
C1EA C 1.2479 0.7507 0.0022 0.143 Uiso 0.50 d P
O1E O 1.2431(25) 0.6725(17) -0.0180(16) 0.296(10) Uiso 1 d .
C1F C 1.9747(18) 0.4514(17) -0.5491(10) 0.166(7) Uani 1 d .
O1F O 1.9146(28) 0.5031(20) -0.5482(11) 0.446(30) Uani 1 d .
O1G O 1.3235(9) 0.6410(8) -0.2402(7) 0.150(4) Uani 1 d .
C1G C 1.3414(14) 0.6931(13) -0.2195(12) 0.157(7) Uani 1 d .
O1H O 1.5533(28) 0.5033(25) -0.0028(20) 0.197(13) Uiso 0.50 d P
C1H C 1.4755(57) 0.4580(46) 0.0274(37) 0.212(23) Uiso 0.50 d P
O1K O 1.0913(5) 0.6749(3) -0.0794(3) 0.076(2) Uani 1 d .

loop_
_atom_type_symbol
_atom_type_description
_atom_type_scat_dispersion_real
_atom_type_scat_dispersion_imag
_atom_type_scat_source
C C 0.0033 0.0016 'International Tables Vol C Tables 4.2.6.8 and 6.1.1.4'
H H 0.0000 0.0000 'International Tables Vol C Tables 4.2.6.8 and 6.1.1.4'
N N 0.0061 0.0033 'International Tables Vol C Tables 4.2.6.8 and 6.1.1.4'
O O 0.0106 0.0060 'International Tables Vol C Tables 4.2.6.8 and 6.1.1.4'
Mn Mn 0.3368 0.7283 'International Tables Vol C Tables 4.2.6.8 and 6.1.1.4'
Cl Cl 0.1484 0.1585 'International Tables Vol C Tables 4.2.6.8 and 6.1.1.4'

loop_
_geom_angle_atom_site_label_1
_geom_angle_atom_site_label_2
_geom_angle_atom_site_label_3
_geom_angle
_geom_angle_site_symmetry_1
_geom_angle_site_symmetry_3
N13 Mn1 N23 151.9(2) . .
N13 Mn1 O11 71.3(2) . .
N23 Mn1 O11 127.4(2) . .
N13 Mn1 O21 130.0(2) . .
N23 Mn1 O21 71.5(2) . .
O11 Mn1 O21 101.75(15) . .
N13 Mn1 N11 70.1(2) . .
N23 Mn1 N11 93.5(2) . .
O11 Mn1 N11 139.0(2) . .
O21 Mn1 N11 92.8(2) . .
N13 Mn1 N21 89.1(2) . .
N23 Mn1 N21 69.7(2) . .
O11 Mn1 N21 95.7(2) . .
O21 Mn1 N21 140.5(2) . .
N11 Mn1 N21 96.7(2) . .
C17 O11 Mn5 116.8(4) . .
C17 O11 Mn1 112.2(3) . .
Mn5 O11 Mn1 130.1(2) . .
C11 N11 C15 118.4(6) . .
C11 N11 Mn1 125.4(5) . .
C15 N11 Mn1 115.0(4) . .
C16 N13 N14 115.9(5) . .
C16 N13 Mn1 124.8(4) . .
N14 N13 Mn1 119.3(4) . .
C17 N14 N13 110.0(5) . .
C112 N15 C18 119.0(5) . .
C112 N15 Mn5 127.3(4) . .
C18 N15 Mn5 112.8(4) . .
N11 C11 C12 122.0(7) . .
C13 C12 C11 119.0(8) . .
C14 C13 C12 119.5(7) . .
C13 C14 C15 119.3(7) . .
N11 C15 C14 121.7(6) . .
N11 C15 C16 114.4(5) . .
C14 C15 C16 123.9(6) . .
N13 C16 N12 124.8(6) . .
N13 C16 C15 114.3(6) . .
N12 C16 C15 120.9(6) . .
N14 C17 O11 125.5(5) . .
N14 C17 C18 117.0(5) . .
O11 C17 C18 117.5(5) . .
N15 C18 C19 121.4(6) . .
N15 C18 C17 117.0(5) . .
C19 C18 C17 121.5(5) . .
C110 C19 C18 119.0(6) . .
C19 C110 C111 119.9(6) . .
C110 C111 C112 118.5(6) . .
N15 C112 C111 122.2(6) . .
O41 Mn2 O31 96.63(12) . .
O41 Mn2 O21 94.77(11) . .
O31 Mn2 O21 98.0(2) . .
O41 Mn2 N25 167.30(13) . .
O31 Mn2 N25 91.4(2) . .
O21 Mn2 N25 74.3(2) . .
O41 Mn2 N45 75.0(2) . .
O31 Mn2 N45 167.25(12) . .
O21 Mn2 N45 92.34(12) . .
N25 Mn2 N45 98.54(14) . .
O41 Mn2 N35 91.69(13) . .
O31 Mn2 N35 74.8(2) . .
O21 Mn2 N35 170.9(2) . .
N25 Mn2 N35 99.9(2) . .
N45 Mn2 N35 95.51(14) . .
C27 O21 Mn2 117.9(3) . .
C27 O21 Mn1 112.2(3) . .
Mn2 O21 Mn1 128.7(2) . .
C21 N21 C25 117.6(6) . .
C21 N21 Mn1 126.2(5) . .
C25 N21 Mn1 116.2(4) . .
C26 N23 N24 115.8(5) . .
C26 N23 Mn1 125.2(4) . .
N24 N23 Mn1 118.7(3) . .
C27 N24 N23 110.4(5) . .
C212 N25 C28 118.4(5) . .
C212 N25 Mn2 127.0(4) . .
C28 N25 Mn2 114.0(4) . .
N21 C21 C22 122.1(7) . .
C23 C22 C21 119.8(7) . .
C22 C23 C24 119.6(7) . .
C23 C24 C25 118.7(7) . .
N21 C25 C24 122.2(6) . .
N21 C25 C26 113.8(6) . .
C24 C25 C26 124.0(6) . .
N23 C26 N22 123.8(6) . .
N23 C26 C25 115.1(5) . .
N22 C26 C25 121.1(6) . .
N24 C27 O21 125.2(5) . .
N24 C27 C28 117.1(5) . .
O21 C27 C28 117.7(5) . .
N25 C28 C29 121.3(5) . .
N25 C28 C27 115.5(5) . .
C29 C28 C27 123.2(5) . .
C210 C29 C28 119.2(6) . .
C29 C210 C211 119.1(6) . .
C212 C211 C210 118.6(6) . .
N25 C212 C211 123.3(6) . .
N53 Mn3 N33 149.89(14) . .
N53 Mn3 O51 71.6(2) . .
N33 Mn3 O51 132.09(15) . .
N53 Mn3 O31 126.54(13) . .
N33 Mn3 O31 71.4(2) . .
O51 Mn3 O31 104.22(11) . .
N53 Mn3 N31 92.14(14) . .
N33 Mn3 N31 70.3(2) . .
O51 Mn3 N31 94.36(14) . .
O31 Mn3 N31 140.6(2) . .
N53 Mn3 N51 69.6(2) . .
N33 Mn3 N51 87.25(14) . .
O51 Mn3 N51 140.3(2) . .
O31 Mn3 N51 92.43(12) . .
N31 Mn3 N51 94.95(14) . .
C37 O31 Mn2 117.9(4) . .
C37 O31 Mn3 112.4(4) . .
Mn2 O31 Mn3 128.4(2) . .
C31 N31 C35 117.7(6) . .
C31 N31 Mn3 127.6(5) . .
C35 N31 Mn3 114.3(4) . .
C36 N33 N34 116.2(5) . .
C36 N33 Mn3 121.7(4) . .
N34 N33 Mn3 118.4(4) . .
C37 N34 N33 109.7(5) . .
C312 N35 C38 118.4(5) . .
C312 N35 Mn2 127.2(4) . .
C38 N35 Mn2 114.1(4) . .
N31 C31 C32 123.3(8) . .
C33 C32 C31 119.2(9) . .
C32 C33 C34 119.8(9) . .
C33 C34 C35 118.9(8) . .
N31 C35 C34 121.1(7) . .
N31 C35 C36 114.6(6) . .
C34 C35 C36 124.3(7) . .
N33 C36 N32 123.5(7) . .
N33 C36 C35 115.0(6) . .
N32 C36 C35 121.5(6) . .
N34 C37 O31 125.9(6) . .
N34 C37 C38 116.4(5) . .
O31 C37 C38 117.8(5) . .
N35 C38 C39 121.5(6) . .
N35 C38 C37 115.2(5) . .
C39 C38 C37 123.3(6) . .
C38 C39 C310 119.5(7) . .
C311 C310 C39 119.4(6) . .
C310 C311 C312 118.2(7) . .
N35 C312 C311 123.0(7) . .
N43 Mn4 N63 151.2(2) . .
N43 Mn4 O61 130.7(2) . .
N63 Mn4 O61 71.2(2) . .
N43 Mn4 O41 71.6(2) . .
N63 Mn4 O41 127.4(2) . .
O61 Mn4 O41 102.21(15) . .
N43 Mn4 N41 70.2(2) . .
N63 Mn4 N41 92.6(2) . .
O61 Mn4 N41 93.4(2) . .
O41 Mn4 N41 139.9(2) . .
N43 Mn4 N61 89.1(2) . .
N63 Mn4 N61 70.0(2) . .
O61 Mn4 N61 140.0(2) . .
O41 Mn4 N61 93.4(2) . .
N41 Mn4 N61 97.8(2) . .
C47 O41 Mn2 117.3(4) . .
C47 O41 Mn4 112.6(3) . .
Mn2 O41 Mn4 128.3(2) . .
C43 N41 C45 118.1(6) . .
C43 N41 Mn4 126.5(5) . .
C45 N41 Mn4 114.8(4) . .
C46 N43 N44 116.3(5) . .
C46 N43 Mn4 125.0(4) . .
N44 N43 Mn4 118.6(3) . .
C47 N44 N43 110.2(5) . .
C412 N45 C48 118.8(5) . .
C412 N45 Mn2 127.8(4) . .
C48 N45 Mn2 112.7(4) . .
C44 C41 C42 119.4(7) . .
C41 C42 C43 117.8(7) . .
N41 C43 C42 123.7(7) . .
C41 C44 C45 119.0(7) . .
N41 C45 C44 121.9(6) . .
N41 C45 C46 115.4(5) . .
C44 C45 C46 122.6(6) . .
N43 C46 N42 124.4(6) . .
N43 C46 C45 113.7(5) . .
N42 C46 C45 121.8(6) . .
N44 C47 O41 125.0(6) . .
N44 C47 C48 116.8(5) . .
O41 C47 C48 118.2(5) . .
N45 C48 C49 120.5(6) . .
N45 C48 C47 115.9(5) . .
C49 C48 C47 123.6(5) . .
C410 C49 C48 119.8(6) . .
C49 C410 C411 119.1(6) . .
C410 C411 C412 118.9(6) . .
N45 C412 C411 122.8(6) . .
O61 Mn5 O51 94.30(15) . .
O61 Mn5 O11 96.51(11) . .
O51 Mn5 O11 97.52(12) . .
O61 Mn5 N55 168.6(2) . .
O51 Mn5 N55 75.0(2) . .
O11 Mn5 N55 88.73(14) . .
O61 Mn5 N15 90.93(13) . .
O51 Mn5 N15 171.57(14) . .
O11 Mn5 N15 75.3(2) . .
N55 Mn5 N15 100.17(14) . .
O61 Mn5 N65 75.0(2) . .
O51 Mn5 N65 91.2(2) . .
O11 Mn5 N65 168.36(14) . .
N55 Mn5 N65 101.1(2) . .
N15 Mn5 N65 96.58(14) . .
C57 O51 Mn5 117.0(4) . .
C57 O51 Mn3 113.7(3) . .
Mn5 O51 Mn3 129.0(2) . .
C51 N51 C55 117.6(6) . .
C51 N51 Mn3 126.5(5) . .
C55 N51 Mn3 114.1(4) . .
C56 N53 N54 115.1(5) . .
C56 N53 Mn3 125.4(4) . .
N54 N53 Mn3 119.4(3) . .
C57 N54 N53 109.2(4) . .
C512 N55 C58 117.6(5) . .
C512 N55 Mn5 127.2(4) . .
C58 N55 Mn5 114.4(4) . .
N51 C51 C52 122.4(7) . .
C53 C52 C51 119.6(7) . .
C52 C53 C54 119.6(7) . .
C55 C54 C53 117.4(7) . .
N51 C55 C54 123.3(6) . .
N51 C55 C56 114.9(5) . .
C54 C55 C56 121.8(6) . .
N53 C56 N52 124.4(6) . .
N53 C56 C55 114.3(5) . .
N52 C56 C55 121.3(5) . .
N54 C57 O51 125.2(5) . .
N54 C57 C58 116.4(5) . .
O51 C57 C58 118.4(5) . .
N55 C58 C59 121.5(6) . .
N55 C58 C57 114.6(5) . .
C59 C58 C57 123.9(6) . .
C510 C59 C58 119.1(6) . .
C511 C510 C59 120.0(6) . .
C512 C511 C510 118.2(6) . .
N55 C512 C511 123.6(6) . .
C67 O61 Mn5 117.7(4) . .
C67 O61 Mn4 112.9(4) . .
Mn5 O61 Mn4 128.2(2) . .
C61 N61 C65 118.7(6) . .
C61 N61 Mn4 125.7(5) . .
C65 N61 Mn4 115.1(4) . .
C66 N63 N64 116.3(5) . .
C66 N63 Mn4 124.4(5) . .
N64 N63 Mn4 119.3(4) . .
C67 N64 N63 109.6(5) . .
C612 N65 C68 118.4(6) . .
C612 N65 Mn5 127.7(5) . .
C68 N65 Mn5 113.3(4) . .
N61 C61 C62 122.8(7) . .
C63 C62 C61 118.5(8) . .
C62 C63 C64 119.4(7) . .
C65 C64 C63 118.9(7) . .
N61 C65 C64 121.6(7) . .
N61 C65 C66 114.5(5) . .
C64 C65 C66 123.9(6) . .
N63 C66 N62 123.3(7) . .
N63 C66 C65 115.7(6) . .
N62 C66 C65 121.0(6) . .
N64 C67 O61 125.0(6) . .
N64 C67 C68 117.6(6) . .
O61 C67 C68 117.3(6) . .
N65 C68 C69 121.4(7) . .
N65 C68 C67 115.6(6) . .
C69 C68 C67 123.0(7) . .
C610 C69 C68 119.4(8) . .
C69 C610 C611 119.6(8) . .
C612 C611 C610 118.2(8) . .
N65 C612 C611 123.1(8) . .
O3A Cl1A O2A 109.1(4) . .
O3A Cl1A O1A 108.7(4) . .
O2A Cl1A O1A 110.1(5) . .
O3A Cl1A O4A 112.0(4) . .
O2A Cl1A O4A 108.1(4) . .
O1A Cl1A O4A 108.9(4) . .
O3B Cl1B O4B 109.9(3) . .
O3B Cl1B O1B 109.8(4) . .
O4B Cl1B O1B 109.3(4) . .
O3B Cl1B O2B 109.3(3) . .
O4B Cl1B O2B 109.7(3) . .
O1B Cl1B O2B 108.8(4) . .
O1D Cl1D O3D 110.1(9) . .
O1D Cl1D O2D 110.1(5) . .
O3D Cl1D O2D 113.3(6) . .
O1D Cl1D O4D 108.1(10) . .
O3D Cl1D O4D 102.1(8) . .
O2D Cl1D O4D 112.7(6) . .
O4C Cl1C O3C 99.3(16) . .
O4C Cl1C O1CA 60.7(15) . .
O3C Cl1C O1CA 132.5(10) . .
O4C Cl1C O2C 106.4(17) . .
O3C Cl1C O2C 115.4(9) . .
O1CA Cl1C O2C 111.6(10) . .
O4C Cl1C O1C 103.6(16) . .
O3C Cl1C O1C 111.6(9) . .
O1CA Cl1C O1C 46.6(8) . .
O2C Cl1C O1C 117.9(9) . .
O4C Cl1C O2CA 68.6(18) . .
O3C Cl1C O2CA 116.5(11) . .
O1CA Cl1C O2CA 96.5(13) . .
O2C Cl1C O2CA 38.1(9) . .
O1C Cl1C O2CA 131.9(11) . .
O4C Cl1C O3CA 61.1(15) . .
O3C Cl1C O3CA 38.6(6) . .
O1CA Cl1C O3CA 103.9(10) . .
O2C Cl1C O3CA 128.4(9) . .
O1C Cl1C O3CA 113.7(8) . .
O2CA Cl1C O3CA 103.5(12) . .
O4C Cl1C O4CA 160.4(21) . .
O3C Cl1C O4CA 83.6(17) . .
O1CA Cl1C O4CA 103.2(17) . .
O2C Cl1C O4CA 89.4(18) . .
O1C Cl1C O4CA 57.9(15) . .
O2CA Cl1C O4CA 127.4(19) . .
O3CA Cl1C O4CA 117.8(16) . .
O1CA O1C O4CA 125.8(17) . .
O1CA O1C Cl1C 65.2(10) . .
O4CA O1C Cl1C 62.8(12) . .
O2CA O2C Cl1C 72.1(14) . .
O3CA O3C Cl1C 75.7(12) . .
Cl1C O4C O1CA 60.5(12) . .
Cl1C O4C O3CA 62.3(12) . .
O1CA O4C O3CA 104.7(19) . .
Cl1C O4C O2CA 57.4(12) . .
O1CA O4C O2CA 89.9(18) . .
O3CA O4C O2CA 97.2(17) . .
O1C O1CA O4C 121.5(17) . .
O1C O1CA Cl1C 68.1(11) . .
O4C O1CA Cl1C 58.8(11) . .
O2C O2CA Cl1C 69.8(14) . .
O2C O2CA O4C 123.3(19) . .
Cl1C O2CA O4C 54.0(11) . .
O3C O3CA Cl1C 65.7(11) . .
O3C O3CA O4C 121.8(16) . .
Cl1C O3CA O4C 56.6(10) . .
O1C O4CA Cl1C 59.3(11) . .
C1EA C1E O1E 64.2(11) . .
C1E C1EA O1E 69.1(11) . .
C1EA O1E C1E 46.7(9) . .
C1H O1H O1H 75.7(64) 2_865 2_865
C1H O1H C1H 112.2(70) 2_865 .
O1H O1H C1H 36.5(28) 2_865 .
O1H C1H O1H 67.8(70) 2_865 .

loop_
_geom_bond_atom_site_label_1
_geom_bond_atom_site_label_2
_geom_bond_distance
_geom_bond_site_symmetry_2
Mn1 N13 2.149(5) .
Mn1 N23 2.155(5) .
Mn1 O11 2.209(4) .
Mn1 O21 2.218(4) .
Mn1 N11 2.347(6) .
Mn1 N21 2.368(6) .
O11 C17 1.313(7) .
O11 Mn5 2.162(4) .
N11 C11 1.341(9) .
N11 C15 1.347(8) .
N12 C16 1.337(9) .
N13 C16 1.295(8) .
N13 N14 1.388(7) .
N14 C17 1.291(8) .
N15 C112 1.340(9) .
N15 C18 1.339(8) .
N15 Mn5 2.252(5) .
C11 C12 1.383(11) .
C12 C13 1.369(12) .
C13 C14 1.365(11) .
C14 C15 1.383(10) .
C15 C16 1.489(10) .
C17 C18 1.480(9) .
C18 C19 1.398(8) .
C19 C110 1.365(10) .
C110 C111 1.377(10) .
C111 C112 1.386(9) .
Mn2 O41 2.148(4) .
Mn2 O31 2.155(4) .
Mn2 O21 2.161(4) .
Mn2 N25 2.258(5) .
Mn2 N45 2.258(5) .
Mn2 N35 2.257(5) .
O21 C27 1.309(7) .
N21 C21 1.347(9) .
N21 C25 1.354(9) .
N22 C26 1.338(9) .
N23 C26 1.302(8) .
N23 N24 1.392(7) .
N24 C27 1.304(8) .
N25 C212 1.333(8) .
N25 C28 1.350(8) .
C21 C22 1.364(11) .
C22 C23 1.357(12) .
C23 C24 1.368(11) .
C24 C25 1.374(10) .
C25 C26 1.492(10) .
C27 C28 1.477(9) .
C28 C29 1.392(9) .
C29 C210 1.374(10) .
C210 C211 1.384(11) .
C211 C212 1.369(10) .
Mn3 N53 2.148(5) .
Mn3 N33 2.152(5) .
Mn3 O51 2.188(4) .
Mn3 O31 2.190(4) .
Mn3 N31 2.342(6) .
Mn3 N51 2.403(5) .
O31 C37 1.308(7) .
N31 C31 1.319(10) .
N31 C35 1.358(9) .
N32 C36 1.350(9) .
N33 C36 1.306(8) .
N33 N34 1.392(8) .
N34 C37 1.286(8) .
N35 C312 1.344(8) .
N35 C38 1.352(8) .
C31 C32 1.372(12) .
C32 C33 1.345(14) .
C33 C34 1.362(14) .
C34 C35 1.391(11) .
C35 C36 1.473(10) .
C37 C38 1.495(9) .
C38 C39 1.379(9) .
C39 C310 1.382(10) .
C310 C311 1.378(11) .
C311 C312 1.382(10) .
Mn4 N43 2.145(5) .
Mn4 N63 2.149(5) .
Mn4 O61 2.201(4) .
Mn4 O41 2.205(4) .
Mn4 N41 2.354(5) .
Mn4 N61 2.365(6) .
O41 C47 1.311(7) .
N41 C43 1.324(9) .
N41 C45 1.340(8) .
N42 C46 1.318(8) .
N43 C46 1.302(8) .
N43 N44 1.406(7) .
N44 C47 1.294(8) .
N45 C412 1.324(9) .
N45 C48 1.357(8) .
C41 C44 1.372(11) .
C41 C42 1.382(12) .
C42 C43 1.379(11) .
C44 C45 1.388(9) .
C45 C46 1.491(10) .
C47 C48 1.469(9) .
C48 C49 1.397(9) .
C49 C410 1.364(10) .
C410 C411 1.372(10) .
C411 C412 1.383(10) .
Mn5 O61 2.140(4) .
Mn5 O51 2.157(4) .
Mn5 N55 2.239(5) .
Mn5 N65 2.255(6) .
O51 C57 1.307(7) .
N51 C51 1.341(9) .
N51 C55 1.338(8) .
N52 C56 1.329(8) .
N53 C56 1.302(8) .
N53 N54 1.411(7) .
N54 C57 1.305(8) .
N55 C512 1.350(8) .
N55 C58 1.354(8) .
C51 C52 1.384(10) .
C52 C53 1.348(11) .
C53 C54 1.399(10) .
C54 C55 1.389(9) .
C55 C56 1.485(9) .
C57 C58 1.489(9) .
C58 C59 1.385(9) .
C59 C510 1.374(10) .
C510 C511 1.373(10) .
C511 C512 1.364(10) .
O61 C67 1.316(7) .
N61 C61 1.338(9) .
N61 C65 1.340(8) .
N62 C66 1.343(9) .
N63 C66 1.289(8) .
N63 N64 1.401(8) .
N64 C67 1.296(8) .
N65 C612 1.340(10) .
N65 C68 1.348(9) .
C61 C62 1.382(11) .
C62 C63 1.369(12) .
C63 C64 1.388(12) .
C64 C65 1.386(10) .
C65 C66 1.480(10) .
C67 C68 1.489(10) .
C68 C69 1.388(10) .
C69 C610 1.360(13) .
C610 C611 1.392(14) .
C611 C612 1.368(12) .
Cl1A O3A 1.410(6) .
Cl1A O2A 1.418(6) .
Cl1A O1A 1.426(6) .
Cl1A O4A 1.440(6) .
Cl1B O3B 1.419(5) .
Cl1B O4B 1.420(5) .
Cl1B O1B 1.423(6) .
Cl1B O2B 1.432(6) .
Cl1D O1D 1.345(8) .
Cl1D O3D 1.360(8) .
Cl1D O2D 1.407(6) .
Cl1D O4D 1.414(9) .
Cl1C O4C 1.34(2) .
Cl1C O3C 1.340(12) .
Cl1C O1CA 1.365(14) .
Cl1C O2C 1.378(13) .
Cl1C O1C 1.396(13) .
Cl1C O2CA 1.40(2) .
Cl1C O3CA 1.424(12) .
Cl1C O4CA 1.44(2) .
O1C O1CA 1.09(2) .
O1C O4CA 1.38(3) .
O2C O2CA 0.91(2) .
O3C O3CA 0.916(14) .
O4C O1CA 1.37(3) .
O4C O3CA 1.41(3) .
O4C O2CA 1.54(4) .
C1E C1EA 1.28 .
C1E O1E 1.65(3) .
C1EA O1E 1.59(3) .
C1F O1F 1.08(3) .
O1G C1G 1.21(2) .
O1H C1H 0.92(7) 2_865
O1H O1H 1.43(7) 2_865
O1H C1H 1.50(8) .
C1H O1H 0.92(7) 2_865
